data_1519068
loop_
_publ_author_name
'Hashimoto, Masato'
'Selling, Anna'
'Hakansson, Mikael'
'Pettersson, Lage'

_publ_section_title
;
 Multicomponent Polyanions. 52. Crystal Structure of Hexacaesium
 Monohydrogen Decamolybdo(VI)divanado(IV)phosphate(7--) Dihydrate.
;
_journal_name_full 'Acta Chemica Scandinavica'
_journal_page_first 305
_journal_page_last 313
_journal_volume 53
_journal_year 1999
_chemical_formula_sum 'Cs6 H5 Mo10 O42 P V2'
_chemical_formula_weight 2566.70
_space_group_IT_number 7
_symmetry_cell_setting monoclinic
_symmetry_Int_Tables_number 7
_symmetry_space_group_name_Hall 'P -2yac'
_symmetry_space_group_name_H-M 'P 1 n 1'
_cell_angle_alpha 90
_cell_angle_beta 91.64(1)
_cell_angle_gamma 90
_cell_formula_units_Z 2
_cell_length_a 10.982(2)
_cell_length_b 10.614(3)
_cell_length_c 17.487(3)
_cell_volume 2037.5(8)
_diffrn_ambient_temperature 293
_diffrn_radiation_probe x-ray
_diffrn_radiation_type MoK\a
_diffrn_radiation_wavelength 0.71069
_exptl_absorpt_coefficient_mu 8.84
_exptl_crystal_density_diffrn 4.150
_exptl_crystal_F_000 2304
_refine_ls_number_parameters 353
_refine_ls_number_reflns 4464
_refine_ls_R_factor_gt 0.0485
_refine_ls_wR_factor_gt 0.1362
_cod_data_source_file Acta-Chem-Scand-1999-53-305-313-2.cif
_cod_data_source_block B
_cod_original_sg_symbol_H-M 'P n'
_cod_original_formula_sum 'H5 Cs6 Mo10 P O42 V2'
_cod_database_code 1519068

loop_
_symmetry_equiv_pos_site_id
_symmetry_equiv_pos_as_xyz
1 x,y,z
2 1/2+x,-y,1/2+z

loop_
_atom_site_label
_atom_site_type_symbol
_atom_site_thermal_displace_type
_atom_site_fract_x
_atom_site_fract_y
_atom_site_fract_z
_atom_site_occupancy
_atom_site_U_iso_or_equiv
_atom_site_calc_flag
_atom_site_refinement_flags
_atom_site_disorder_assembly
_atom_site_disorder_group
Cs4 Cs Uiso 0.2858(2) 0.5170(2) -0.17470(10) 1.000 0.0426(6) . . . .
Mo1 Mo Uiso 0.2574(2) 0.0827(2) 0.42620(10) 0.82(2) 0.0207(7) . . . .
MoX Mo Uiso 0.1159(2) -0.0133(2) 0.15530(10) 0.91(2) 0.0247(7) . . . .
Mo2 Mo Uiso -0.0168(2) 0.1133(2) 0.32700(10) 0.86(2) 0.0219(7) . . . .
MoJ Mo Uiso 0.3887(2) -0.0519(2) 0.25700(10) 0.84(2) 0.0229(7) . . . .
Mo3 Mo Uiso 0.1132(2) 0.3709(3) 0.41380(10) 0.68(2) 0.0228(8) . . . .
MoQ Mo Uiso 0.3815(2) 0.1173(2) 0.08810(10) 0.77(2) 0.0212(7) . . . .
Mo4 Mo Uiso 0.5338(2) 0.2190(2) 0.35070(10) 0.84(2) 0.0209(7) . . . .
Mo5 Mo Uiso 0.5173(2) 0.3908(2) 0.18090(10) 0.85(2) 0.0237(7) . . . .
Mo6 Mo Uiso 0.3925(2) 0.5112(2) 0.34510(10) 0.87(2) 0.0239(7) . . . .
Mo7 Mo Uiso 0.2311(2) 0.4190(2) 0.07600(10) 0.83(2) 0.0227(7) . . . .
Mo8 Mo Uiso -0.0305(2) 0.2915(2) 0.14810(10) 0.89(2) 0.0230(7) . . . .
Mo9 Mo Uiso 0.1094(2) 0.5482(2) 0.23790(10) 0.85(2) 0.0227(7) . . . .
P1 P Uiso 0.2500(6) 0.2492(7) 0.2500(4) 1.000 0.0128(5) . . . .
V1 V Uiso 0.2574(2) 0.0827(2) 0.42620(10) 0.18(2) 0.0207(7) . . . .
OXT O Uiso 0.0350(10) -0.1290(10) 0.1101(8) 1.000 0.031(3) . . . .
VX V Uiso 0.1159(2) -0.0133(2) 0.15530(10) 0.09(2) 0.0247(7) . . . .
O1J O Uiso 0.3110(10) -0.0320(10) 0.3458(8) 1.000 0.032(3) . . . .
O1T O Uiso 0.2790(10) -0.009(2) 0.5020(9) 1.000 0.032(4) . . . .
V2 V Uiso -0.0168(2) 0.1133(2) 0.32700(10) 0.14(2) 0.0219(7) . . . .
VJ V Uiso 0.3887(2) -0.0519(2) 0.25700(10) 0.16(2) 0.0229(7) . . . .
OJT O Uiso 0.466(2) -0.182(2) 0.2650(10) 1.000 0.034(4) . . . .
O2T O Uiso -0.137(2) 0.042(2) 0.3600(10) 1.000 0.043(5) . . . .
O2X O Uiso 0.0500(10) 0.0070(10) 0.2483(8) 1.000 0.027(3) . . . .
V3 V Uiso 0.1132(2) 0.3709(3) 0.41380(10) 0.32(2) 0.0228(8) . . . .
OQT O Uiso 0.453(2) 0.079(2) 0.0070(10) 1.000 0.046(5) . . . .
VQ V Uiso 0.3815(2) 0.1173(2) 0.08810(10) 0.23(2) 0.0212(7) . . . .
O3T O Uiso 0.0580(10) 0.443(5) 0.4871(9) 1.000 0.030(3) . . . .
V4 V Uiso 0.5338(2) 0.2190(2) 0.35070(10) 0.16(2) 0.0209(7) . . . .
OXJ O Uiso 0.2460(10) 0.1140(10) 0.2034(7) 1.000 0.026(3) . . . .
O4J O Uiso 0.5070(10) 0.0710(10) 0.2947(8) 1.000 0.028(3) . . . .
O4T O Uiso 0.6530(10) 0.1850(10) 0.4070(9) 1.000 0.032(3) . . . .
V5 V Uiso 0.5173(2) 0.3908(2) 0.18090(10) 0.15(2) 0.0237(7) . . . .
OJQ O Uiso 0.4500(10) -0.0110(10) 0.1519(8) 1.000 0.029(7) . . . .
O5T O Uiso 0.647(2) 0.459(2) 0.1550(10) 1.000 0.036(4) . . . .
V6 V Uiso 0.3925(2) 0.5112(2) 0.34510(10) 0.13(2) 0.0239(7) . . . .
OXQ O Uiso 0.2400(10) 0.0140(10) 0.0761(8) 1.000 0.028(3) . . . .
O6T O Uiso 0.4330(10) 0.6330(10) 0.3967(8) 1.000 0.028(3) . . . .
V7 V Uiso 0.2311(2) 0.4190(2) 0.07600(10) 0.17(2) 0.0227(7) . . . .
OP1 O Uiso 0.1840(10) 0.2170(10) 0.3235(7) 1.000 0.022(2) . . . .
O7Q O Uiso 0.2900(10) 0.2590(10) 0.0567(7) 1.000 0.024(2) . . . .
O7T O Uiso 0.2440(10) 0.497(2) -0.0059(9) 1.000 0.032(3) . . . .
V8 V Uiso -0.0305(2) 0.2915(2) 0.14810(10) 0.11(2) 0.0230(7) . . . .
OP2 O Uiso 0.3720(10) 0.3150(10) 0.2712(7) 1.000 0.022(2) . . . .
O8T O Uiso -0.1650(10) 0.2840(10) 0.1002(9) 1.000 0.031(3) . . . .
O8X O Uiso 0.0460(10) 0.1360(10) 0.1209(7) 1.000 0.028(3) . . . .
V9 V Uiso 0.1094(2) 0.5482(2) 0.23790(10) 0.15(2) 0.0227(7) . . . .
OP3 O Uiso 0.1740(10) 0.3370(10) 0.2007(6) 1.000 0.019(2) . . . .
OP4 O Uiso 0.2760(10) 0.1290(10) 0.2072(6) 1.000 0.020(2) . . . .
O12 O Uiso 0.0920(10) 0.0270(10) 0.3969(8) 1.000 0.028(3) . . . .
O13 O Uiso 0.1870(10) 0.2240(10) 0.4700(7) 1.000 0.026(3) . . . .
O14 O Uiso 0.4010(10) 0.1680(10) 0.4149(7) 1.000 0.028(3) . . . .
O23 O Uiso 0.0200(10) 0.2500(10) 0.3926(7) 1.000 0.026(3) . . . .
O28 O Uiso -0.0620(10) 0.2190(10) 0.2429(8) 1.000 0.028(3) . . . .
O39 O Uiso 0.0650(10) 0.4610(10) 0.3292(8) 1.000 0.029(3) . . . .
O45 O Uiso 0.6070(10) 0.3880(10) 0.2647(8) 1.000 0.027(3) . . . .
O46 O Uiso 0.5050(10) 0.3880(10) 0.3905(8) 1.000 0.028(3) . . . .
O50 O Uiso 0.4970(10) 0.2330(10) 0.1320(8) 1.000 0.029(3) . . . .
O56 O Uiso 0.5000(10) 0.5190(10) 0.2617(7) 1.000 0.027(3) . . . .
O57 O Uiso 0.3870(10) 0.4560(10) 0.1273(8) 1.000 0.027(3) . . . .
O69 O Uiso 0.2620(10) 0.5660(10) 0.2812(8) 1.000 0.030(3) . . . .
O78 O Uiso 0.0650(10) 0.3620(10) 0.0659(7) 1.000 0.027(3) . . . .
O79 O Uiso 0.1660(10) 0.5600(10) 0.1347(8) 1.000 0.032(3) . . . .
O89 O Uiso -0.0340(10) 0.4540(10) 0.1885(8) 1.000 0.028(3) . . . .
O91 O Uiso 0.037(2) 0.687(2) 0.2440(10) 1.000 0.042(5) . . . .
Cs1 Cs Uiso -0.2776(2) 0.0329(2) 0.17610(10) 1.000 0.0427(5) . . . .
Cs2 Cs Uiso 0.4073(2) 0.3666(2) 0.5582(2) 1.000 0.0455(5) . . . .
Cs3 Cs Uiso 0.0800(2) 0.1259(2) -0.05580(10) 1.000 0.0492(5) . . . .
Cs5 Cs Uiso -0.1418(2) 0.2450(2) 0.55300(10) 1.000 0.0523(6) . . . .
Cs6 Cs Uiso 0.6495(2) 0.2674(2) -0.0524(2) 1.000 0.0573(6) . . . .

loop_
_geom_angle_atom_site_label_1
_geom_angle_atom_site_label_2
_geom_angle_atom_site_label_3
_geom_angle
_geom_angle_site_symmetry_1
_geom_angle_site_symmetry_2
_geom_angle_site_symmetry_3
_geom_angle_publ_flag
O1J Mo1 O1T 99.8(7) . . . yes
O1J Mo1 OP1 86.2(5) . . . yes
O1J Mo1 O12 85.4(5) . . . yes
O1J Mo1 O13 158.6(5) . . . yes
O1J Mo1 O14 87.3(5) . . . yes
O1T Mo1 OP1 168.5(5) . . . yes
O1T Mo1 O12 98.2(6) . . . yes
O1T Mo1 O13 101.3(7) . . . yes
O1T Mo1 O14 105.8(6) . . . yes
OP1 Mo1 O12 72.4(4) . . . yes
OP1 Mo1 O13 72.3(5) . . . yes
OP1 Mo1 O14 84.2(5) . . . yes
O12 Mo1 O13 87.6(5) . . . yes
O12 Mo1 O14 155.8(5) . . . yes
O13 Mo1 O14 90.9(5) . . . yes
OXT MoX O2X 106.7(6) . . . yes
OXT MoX OXJ 169.2(5) . . . yes
OXT MoX OXQ 98.1(6) . . . yes
OXT MoX O8X 105.1(5) . . . yes
OXT MoX OP4 166.1(5) . . . yes
O2X MoX OXJ 81.4(5) . . . yes
O2X MoX OXQ 154.9(5) . . . yes
O2X MoX O8X 91.0(5) . . . yes
O2X MoX OP4 84.0(4) . . . yes
OXJ MoX OXQ 73.6(5) . . . yes
OXJ MoX O8X 81.5(5) . . . yes
OXJ MoX OP4 3.2(4) . . . yes
OXQ MoX O8X 86.3(5) . . . yes
OXQ MoX OP4 70.9(4) . . . yes
O8X MoX OP4 83.1(4) . . . yes
O2T Mo2 O2X 107.8(8) . . . yes
O2T Mo2 OP1 160.6(7) . . . yes
O2T Mo2 O12 92.8(8) . . . yes
O2T Mo2 O23 107.5(8) . . . yes
O2T Mo2 O28 110.4(8) . . . yes
O2X Mo2 OP1 83.4(4) . . . yes
O2X Mo2 O12 86.2(5) . . . yes
O2X Mo2 O23 143.1(5) . . . yes
O2X Mo2 O28 83.7(5) . . . yes
OP1 Mo2 O12 71.8(4) . . . yes
OP1 Mo2 O23 59.7(4) . . . yes
OP1 Mo2 O28 86.1(4) . . . yes
O12 Mo2 O23 82.0(5) . . . yes
O12 Mo2 O28 156.6(5) . . . yes
O23 Mo2 O28 93.6(5) . . . yes
O1J MoJ OJT 106.5(7) . . . yes
O1J MoJ OXJ 86.2(5) . . . yes
O1J MoJ O4J 87.6(5) . . . yes
O1J MoJ OJQ 159.1(5) . . . yes
O1J MoJ OP4 88.1(4) . . . yes
OJT MoJ OXJ 160.7(7) . . . yes
OJT MoJ O4J 101.5(8) . . . yes
OJT MoJ OJQ 94.2(7) . . . yes
OJT MoJ OP4 164.0(7) . . . yes
OXJ MoJ O4J 93.4(4) . . . yes
OXJ MoJ OJQ 74.4(4) . . . yes
OXJ MoJ OP4 8.3(4) . . . yes
O4J MoJ OJQ 85.8(5) . . . yes
O4J MoJ OP4 85.4(4) . . . yes
OJQ MoJ OP4 71.6(4) . . . yes
O3T Mo3 OP1 165.5(17) . . . yes
O3T Mo3 O13 97.7(14) . . . yes
O3T Mo3 O23 107.2(13) . . . yes
O3T Mo3 O39 106.6(14) . . . yes
OP1 Mo3 O13 70.2(4) . . . yes
OP1 Mo3 O23 62.9(5) . . . yes
OP1 Mo3 O39 85.2(5) . . . yes
O13 Mo3 O23 75.4(5) . . . yes
O13 Mo3 O39 155.4(5) . . . yes
O23 Mo3 O39 93.5(5) . . . yes
OQT MoQ OXJ 163.6(8) . . . yes
OQT MoQ OJQ 97.7(8) . . . yes
OQT MoQ OXQ 99.6(8) . . . yes
OQT MoQ O7Q 101.8(8) . . . yes
OQT MoQ OP4 169.0(8) . . . yes
OQT MoQ O50 100.0(8) . . . yes
OXJ MoQ OJQ 75.8(5) . . . yes
OXJ MoQ OXQ 65.5(5) . . . yes
OXJ MoQ O7Q 85.6(4) . . . yes
OXJ MoQ OP4 8.1(4) . . . yes
OXJ MoQ O50 95.0(5) . . . yes
OJQ MoQ OXQ 87.7(5) . . . yes
OJQ MoQ O7Q 160.5(5) . . . yes
OJQ MoQ OP4 73.9(5) . . . yes
OJQ MoQ O50 88.7(5) . . . yes
OXQ MoQ O7Q 90.0(5) . . . yes
OXQ MoQ OP4 73.5(5) . . . yes
OXQ MoQ O50 160.5(6) . . . yes
O7Q MoQ OP4 86.9(5) . . . yes
O7Q MoQ O50 86.9(5) . . . yes
OP4 MoQ O50 87.1(5) . . . yes
O4J Mo4 O4T 103.8(5) . . . yes
O4J Mo4 OP2 87.2(5) . . . yes
O4J Mo4 O14 87.7(5) . . . yes
O4J Mo4 O45 109.7(5) . . . yes
O4J Mo4 O46 159.0(5) . . . yes
O4T Mo4 OP2 167.9(5) . . . yes
O4T Mo4 O14 100.9(6) . . . yes
O4T Mo4 O45 104.7(5) . . . yes
O4T Mo4 O46 97.0(6) . . . yes
OP2 Mo4 O14 84.2(4) . . . yes
OP2 Mo4 O45 66.3(4) . . . yes
OP2 Mo4 O46 72.4(5) . . . yes
O14 Mo4 O45 144.2(4) . . . yes
O14 Mo4 O46 85.3(5) . . . yes
O45 Mo4 O46 67.2(5) . . . yes
O5T Mo5 OP2 154.9(7) . . . yes
O5T Mo5 O45 76.7(7) . . . yes
O5T Mo5 O50 110.6(8) . . . yes
O5T Mo5 O56 89.8(7) . . . yes
O5T Mo5 O57 111.0(8) . . . yes
OP2 Mo5 O45 79.2(5) . . . yes
OP2 Mo5 O50 85.9(5) . . . yes
OP2 Mo5 O56 71.5(4) . . . yes
OP2 Mo5 O57 86.5(5) . . . yes
O45 Mo5 O50 114.9(5) . . . yes
O45 Mo5 O56 58.2(5) . . . yes
O45 Mo5 O57 148.7(6) . . . yes
O50 Mo5 O56 157.1(5) . . . yes
O50 Mo5 O57 91.3(5) . . . yes
O56 Mo5 O57 90.9(5) . . . yes
O6T Mo6 OP2 169.1(5) . . . yes
O6T Mo6 O46 98.4(5) . . . yes
O6T Mo6 O56 103.0(6) . . . yes
O6T Mo6 O69 105.9(5) . . . yes
OP2 Mo6 O46 72.2(5) . . . yes
OP2 Mo6 O56 71.6(4) . . . yes
OP2 Mo6 O69 83.9(4) . . . yes
O46 Mo6 O56 86.7(5) . . . yes
O46 Mo6 O69 155.5(5) . . . yes
O56 Mo6 O69 90.6(5) . . . yes
O7Q Mo7 O7T 105.1(8) . . . yes
O7Q Mo7 OP3 86.3(5) . . . yes
O7Q Mo7 O57 87.8(5) . . . yes
O7Q Mo7 O78 91.7(5) . . . yes
O7Q Mo7 O79 158.4(5) . . . yes
O7T Mo7 OP3 167.1(6) . . . yes
O7T Mo7 O57 101.6(6) . . . yes
O7T Mo7 O78 100.4(6) . . . yes
O7T Mo7 O79 96.4(8) . . . yes
OP3 Mo7 O57 84.6(5) . . . yes
OP3 Mo7 O78 72.8(4) . . . yes
OP3 Mo7 O79 72.4(5) . . . yes
O57 Mo7 O78 157.3(5) . . . yes
O57 Mo7 O79 86.2(5) . . . yes
O78 Mo7 O79 85.9(5) . . . yes
O8T Mo8 O8X 102.8(5) . . . yes
O8T Mo8 OP3 168.6(5) . . . yes
O8T Mo8 O28 103.9(6) . . . yes
O8T Mo8 O78 97.7(6) . . . yes
O8T Mo8 O89 101.9(5) . . . yes
O8X Mo8 OP3 81.9(4) . . . yes
O8X Mo8 O28 87.7(5) . . . yes
O8X Mo8 O78 84.2(5) . . . yes
O8X Mo8 O89 154.7(5) . . . yes
OP3 Mo8 O28 86.5(4) . . . yes
OP3 Mo8 O78 72.2(4) . . . yes
OP3 Mo8 O89 72.8(4) . . . yes
O28 Mo8 O78 158.1(5) . . . yes
O28 Mo8 O89 92.2(5) . . . yes
O78 Mo8 O89 86.7(5) . . . yes
OP3 Mo9 O39 82.1(4) . . . yes
OP3 Mo9 O69 86.3(4) . . . yes
OP3 Mo9 O79 73.0(4) . . . yes
OP3 Mo9 O89 70.4(4) . . . yes
OP3 Mo9 O91 164.4(7) . . . yes
O39 Mo9 O69 87.5(5) . . . yes
O39 Mo9 O79 154.8(5) . . . yes
O39 Mo9 O89 84.5(5) . . . yes
O39 Mo9 O91 103.8(7) . . . yes
O69 Mo9 O79 93.7(5) . . . yes
O69 Mo9 O89 156.1(5) . . . yes
O69 Mo9 O91 108.2(8) . . . yes
O79 Mo9 O89 84.3(5) . . . yes
O79 Mo9 O91 99.7(7) . . . yes
O89 Mo9 O91 95.5(8) . . . yes
O1T V1 O13 101.3(7) . . . yes
O1T V1 O14 105.8(6) . . . yes
O12 V1 O13 87.6(5) . . . yes
O12 V1 O14 155.8(5) . . . yes
O13 V1 O14 90.9(5) . . . yes
O1J V1 O13 158.6(5) . . . yes
O1J V1 O14 87.3(5) . . . yes
O1T V1 O12 98.2(6) . . . yes
O1J V1 O12 85.4(5) . . . yes
O1J V1 O1T 99.8(7) . . . yes
O2X VX OXJ 81.4(5) . . . yes
OXT VX O8X 105.1(5) . . . yes
OXT VX O2X 106.7(6) . . . yes
OXT VX OXJ 169.2(5) . . . yes
OXT VX OXQ 98.1(6) . . . yes
OXQ VX O8X 86.3(5) . . . yes
O2X VX O8X 91.0(5) . . . yes
OXJ VX OXQ 73.6(5) . . . yes
O2X VX OXQ 154.9(5) . . . yes
OXJ VX O8X 81.5(5) . . . yes
O2T V2 O23 107.5(8) . . . yes
O2T V2 O28 110.4(8) . . . yes
O2T V2 O12 92.8(8) . . . yes
O23 V2 O28 93.6(5) . . . yes
O2X V2 O28 83.7(5) . . . yes
O2X V2 O12 86.2(5) . . . yes
O2X V2 O23 143.1(5) . . . yes
O2T V2 O2X 107.8(8) . . . yes
O12 V2 O23 82.0(5) . . . yes
O12 V2 O28 156.6(5) . . . yes
O1J VJ OJT 106.5(7) . . . yes
O4J VJ OJQ 85.8(5) . . . yes
O1J VJ OJQ 159.1(5) . . . yes
OJT VJ O4J 101.5(8) . . . yes
O1J VJ O4J 87.6(5) . . . yes
OJT VJ OJQ 94.2(7) . . . yes
O3T V3 O23 107.2(13) . . . yes
O3T V3 O39 106.6(14) . . . yes
O3T V3 O13 97.7(14) . . . yes
O13 V3 O39 155.4(5) . . . yes
O23 V3 O39 93.5(5) . . . yes
O13 V3 O23 75.4(5) . . . yes
OQT VQ O7Q 101.8(8) . . . yes
OQT VQ O50 100.0(8) . . . yes
OQT VQ OJQ 97.7(8) . . . yes
OQT VQ OXQ 99.6(8) . . . yes
O7Q VQ O50 86.9(5) . . . yes
OJQ VQ O7Q 160.5(5) . . . yes
OJQ VQ O50 88.7(5) . . . yes
OJQ VQ OXQ 87.7(5) . . . yes
OXQ VQ O50 160.5(6) . . . yes
OXQ VQ O7Q 90.0(5) . . . yes
O4T V4 O14 100.9(6) . . . yes
O4J V4 O46 159.0(5) . . . yes
O4J V4 O14 87.7(5) . . . yes
O4J V4 O4T 103.8(5) . . . yes
O4T V4 O46 97.0(6) . . . yes
O14 V4 O46 85.3(5) . . . yes
O5T V5 O56 89.8(7) . . . yes
O5T V5 O57 111.0(8) . . . yes
O45 V5 O50 114.9(5) . . . yes
O45 V5 O56 58.2(5) . . . yes
O45 V5 O57 148.7(6) . . . yes
O56 V5 O57 90.9(5) . . . yes
O5T V5 O45 76.7(7) . . . yes
O5T V5 O50 110.6(8) . . . yes
O50 V5 O57 91.3(5) . . . yes
O50 V5 O56 157.1(5) . . . yes
O6T V6 O46 98.4(5) . . . yes
O56 V6 O69 90.6(5) . . . yes
O46 V6 O56 86.7(5) . . . yes
O6T V6 O56 103.0(6) . . . yes
O6T V6 O69 105.9(5) . . . yes
O46 V6 O69 155.5(5) . . . yes
O7Q V7 O79 158.4(5) . . . yes
O7T V7 O57 101.6(6) . . . yes
O7T V7 O79 96.4(8) . . . yes
O57 V7 O78 157.3(5) . . . yes
O7T V7 O78 100.4(6) . . . yes
O7Q V7 O7T 105.1(8) . . . yes
O7Q V7 O57 87.8(5) . . . yes
O7Q V7 O78 91.7(5) . . . yes
O78 V7 O79 85.9(5) . . . yes
O57 V7 O79 86.2(5) . . . yes
O8X V8 O78 84.2(5) . . . yes
O8X V8 O28 87.7(5) . . . yes
O28 V8 O89 92.2(5) . . . yes
O8X V8 O89 154.7(5) . . . yes
O28 V8 O78 158.1(5) . . . yes
O8T V8 O89 101.9(5) . . . yes
O8T V8 O28 103.9(6) . . . yes
O8T V8 O8X 102.8(5) . . . yes
O78 V8 O89 86.7(5) . . . yes
O8T V8 O78 97.7(6) . . . yes
O39 V9 O69 87.5(5) . . . yes
O69 V9 O91 108.2(8) . . . yes
O89 V9 O91 95.5(8) . . . yes
O79 V9 O91 99.7(7) . . . yes
O69 V9 O89 156.1(5) . . . yes
O79 V9 O89 84.3(5) . . . yes
O39 V9 O79 154.8(5) . . . yes
O39 V9 O89 84.5(5) . . . yes
O39 V9 O91 103.8(7) . . . yes
O69 V9 O79 93.7(5) . . . yes
OP2 P1 OP3 108.7(7) . . . yes
OP1 P1 OP4 109.1(7) . . . yes
OP1 P1 OP2 109.1(7) . . . yes
OP2 P1 OP4 109.0(7) . . . yes
OP3 P1 OP4 110.4(7) . . . yes
OP1 P1 OP3 110.5(7) . . . yes
OXJ P1 OP1 102.3(7) . . . yes
OXJ P1 OP4 12.5(6) . . . yes
OXJ P1 OP3 104.4(7) . . . yes
OXJ P1 OP2 121.5(7) . . . yes
MoQ OXJ P1 111.8(6) . . . yes
P1 OXJ OP4 62(2) . . . yes
MoJ OXJ P1 114.6(6) . . . yes
MoJ OXJ OP4 72(2) . . . yes
VX OXJ P1 139.2(7) . . . yes
MoX OXJ OP4 159(3) . . . yes
VX OXJ OP4 159(3) . . . yes
MoQ OXJ OP4 66(2) . . . yes
MoX OXJ P1 139.2(7) . . . yes
VJ O4J V4 146.7(7) . . . yes
MoJ O4J Mo4 146.7(7) . . . yes
Mo1 OP1 P1 126.9(7) . . . yes
Mo2 OP1 P1 124.4(7) . . . yes
Mo3 OP1 P1 124.5(6) . . . yes
Mo4 OP2 P1 123.9(6) . . . yes
Mo5 OP2 P1 125.3(7) . . . yes
Mo6 OP2 P1 125.1(7) . . . yes
Mo7 OP3 P1 125.4(7) . . . yes
Mo8 OP3 P1 125.5(6) . . . yes
Mo9 OP3 P1 125.1(6) . . . yes
MoX OP4 P1 123.8(6) . . . yes
MoX OP4 OXJ 18(2) . . . yes
MoJ OP4 P1 126.2(6) . . . yes
MoJ OP4 OXJ 100(2) . . . yes
MoQ OP4 P1 125.0(6) . . . yes
MoQ OP4 OXJ 106(3) . . . yes
P1 OP4 OXJ 106(3) . . . yes
Cs4 O45 Mo4 107.9(5) 2_565 . . yes
Cs4 O45 Mo5 142.4(6) 2_565 . . yes
Cs4 O45 V5 142.4(6) 2_565 . . yes

loop_
_geom_bond_atom_site_label_1
_geom_bond_atom_site_label_2
_geom_bond_distance
_geom_bond_site_symmetry_1
_geom_bond_site_symmetry_2
_geom_bond_publ_flag
Cs4 O45 2.424(12) . 2_464 yes
Mo1 O1J 1.963(13) . . yes
Mo1 O1T 1.656(18) . . yes
Mo1 OP1 2.413(12) . . yes
Mo1 O12 1.964(11) . . yes
Mo1 O13 1.862(11) . . yes
Mo1 O14 1.834(11) . . yes
MoX OXT 1.698(12) . . yes
MoX O2X 1.812(14) . . yes
MoX OXJ 2.123(11) . . yes
MoX OXQ 1.992(13) . . yes
MoX O8X 1.854(11) . . yes
MoX OP4 2.471(11) . . yes
Mo2 O2T 1.64(2) . . yes
Mo2 O2X 1.940(13) . . yes
Mo2 OP1 2.467(11) . . yes
Mo2 O12 1.918(12) . . yes
Mo2 O23 1.886(11) . . yes
Mo2 O28 1.904(13) . . yes
MoJ O1J 1.806(13) . . yes
MoJ OJT 1.63(2) . . yes
MoJ OXJ 2.520(11) . . yes
MoJ O4J 1.943(11) . . yes
MoJ OJQ 2.022(14) . . yes
MoJ OP4 2.432(11) . . yes
Mo3 O3T 1.63(3) . . yes
Mo3 OP1 2.416(12) . . yes
Mo3 O13 2.002(11) . . yes
Mo3 O23 1.676(11) . . yes
Mo3 O39 1.827(13) . . yes
MoQ OQT 1.690(19) . . yes
MoQ OXJ 2.540(12) . . yes
MoQ OJQ 1.902(12) . . yes
MoQ OXQ 1.909(11) . . yes
MoQ O7Q 1.882(11) . . yes
MoQ OP4 2.415(11) . . yes
MoQ O50 1.911(12) . . yes
Mo4 O4J 1.870(12) . . yes
Mo4 O4T 1.655(13) . . yes
Mo4 OP2 2.447(12) . . yes
Mo4 O14 1.943(12) . . yes
Mo4 O45 2.489(12) . . yes
Mo4 O46 1.953(11) . . yes
Mo5 O5T 1.67(2) . . yes
Mo5 OP2 2.415(12) . . yes
Mo5 O45 1.742(13) . . yes
Mo5 O50 1.891(12) . . yes
Mo5 O56 1.975(12) . . yes
Mo5 O57 1.824(12) . . yes
Mo6 O6T 1.631(12) . . yes
Mo6 OP2 2.458(11) . . yes
Mo6 O46 1.952(12) . . yes
Mo6 O56 1.904(12) . . yes
Mo6 O69 1.884(12) . . yes
Mo7 O7Q 1.852(11) . . yes
Mo7 O7T 1.664(17) . . yes
Mo7 OP3 2.446(11) . . yes
Mo7 O57 1.950(12) . . yes
Mo7 O78 1.925(11) . . yes
Mo7 O79 1.961(12) . . yes
Mo8 O8T 1.679(12) . . yes
Mo8 O8X 1.918(11) . . yes
Mo8 OP3 2.451(11) . . yes
Mo8 O28 1.869(13) . . yes
Mo8 O78 1.953(12) . . yes
Mo8 O89 1.865(11) . . yes
Mo9 OP3 2.445(11) . . yes
Mo9 O39 1.920(13) . . yes
Mo9 O69 1.829(12) . . yes
Mo9 O79 1.930(14) . . yes
Mo9 O89 2.037(12) . . yes
Mo9 O91 1.68(2) . . yes
V1 O12 1.964(11) . . yes
V1 O13 1.862(11) . . yes
V1 O14 1.834(11) . . yes
V1 O1T 1.656(18) . . yes
V1 O1J 1.963(13) . . yes
VX O2X 1.812(14) . . yes
VX OXT 1.698(12) . . yes
VX O8X 1.854(11) . . yes
VX OXJ 2.123(11) . . yes
VX OXQ 1.992(13) . . yes
V2 O2X 1.940(13) . . yes
V2 O28 1.904(13) . . yes
V2 O12 1.918(12) . . yes
V2 O23 1.886(11) . . yes
V2 O2T 1.64(2) . . yes
VJ O4J 1.943(11) . . yes
VJ OJQ 2.022(14) . . yes
VJ O1J 1.806(13) . . yes
VJ OJT 1.63(2) . . yes
V3 O23 1.676(11) . . yes
V3 O3T 1.63(3) . . yes
V3 O13 2.002(11) . . yes
V3 O39 1.827(13) . . yes
VQ O7Q 1.882(11) . . yes
VQ O50 1.911(12) . . yes
VQ OQT 1.690(19) . . yes
VQ OJQ 1.902(12) . . yes
VQ OXQ 1.909(11) . . yes
V4 O4T 1.655(13) . . yes
V4 O14 1.943(12) . . yes
V4 O4J 1.870(12) . . yes
V4 O46 1.953(11) . . yes
V5 O5T 1.67(2) . . yes
V5 O45 1.742(13) . . yes
V5 O56 1.975(12) . . yes
V5 O57 1.824(12) . . yes
V5 O50 1.891(12) . . yes
V6 O46 1.952(12) . . yes
V6 O69 1.884(12) . . yes
V6 O56 1.904(12) . . yes
V6 O6T 1.631(12) . . yes
V7 O57 1.950(12) . . yes
V7 O7Q 1.852(11) . . yes
V7 O7T 1.664(17) . . yes
V7 O79 1.961(12) . . yes
V7 O78 1.925(11) . . yes
V8 O8X 1.918(11) . . yes
V8 O28 1.869(13) . . yes
V8 O78 1.953(12) . . yes
V8 O89 1.865(11) . . yes
V8 O8T 1.679(12) . . yes
V9 O39 1.920(13) . . yes
V9 O79 1.930(14) . . yes
V9 O91 1.68(2) . . yes
V9 O89 2.037(12) . . yes
V9 O69 1.829(12) . . yes
P1 OP3 1.506(13) . . yes
P1 OP1 1.532(14) . . yes
P1 OP2 1.547(13) . . yes
P1 OP4 1.511(13) . . yes
P1 OXJ 1.650(13) . . yes
OXJ OP4 0.370(15) . . yes

loop_
_geom_torsion_atom_site_label_1
_geom_torsion_atom_site_label_2
_geom_torsion_atom_site_label_3
_geom_torsion_atom_site_label_4
_geom_torsion
_geom_torsion_site_symmetry_1
_geom_torsion_site_symmetry_2
_geom_torsion_site_symmetry_3
_geom_torsion_site_symmetry_4
_geom_torsion_publ_flag
O1T Mo1 O1J MoJ -142.6(13) . . . . no
OP1 Mo1 O1J MoJ 47.4(13) . . . . no
O12 Mo1 O1J MoJ 119.9(13) . . . . no
O13 Mo1 O1J MoJ 49(2) . . . . no
O14 Mo1 O1J MoJ -37.0(13) . . . . no
O1J Mo1 OP1 Mo2 91.6(4) . . . . no
O1J Mo1 OP1 Mo3 -179.5(4) . . . . no
O1J Mo1 OP1 P1 -43.2(8) . . . . no
O12 Mo1 OP1 Mo2 5.2(4) . . . . no
O12 Mo1 OP1 Mo3 94.1(5) . . . . no
O12 Mo1 OP1 P1 -129.6(9) . . . . no
O13 Mo1 OP1 Mo2 -88.0(5) . . . . no
O13 Mo1 OP1 Mo3 0.9(4) . . . . no
O13 Mo1 OP1 P1 137.2(9) . . . . no
O14 Mo1 OP1 Mo2 179.2(5) . . . . no
O14 Mo1 OP1 Mo3 -91.9(5) . . . . no
O14 Mo1 OP1 P1 44.4(9) . . . . no
O1J Mo1 O12 Mo2 -95.6(8) . . . . no
O1T Mo1 O12 Mo2 165.1(9) . . . . no
OP1 Mo1 O12 Mo2 -8.2(7) . . . . no
O13 Mo1 O12 Mo2 64.1(8) . . . . no
O14 Mo1 O12 Mo2 -22.7(17) . . . . no
O1J Mo1 O13 Mo3 -2.6(18) . . . . no
O1T Mo1 O13 Mo3 -171.5(7) . . . . no
OP1 Mo1 O13 Mo3 -1.4(6) . . . . no
O12 Mo1 O13 Mo3 -73.6(7) . . . . no
O14 Mo1 O13 Mo3 82.2(7) . . . . no
O1J Mo1 O14 Mo4 28.4(13) . . . . no
O1T Mo1 O14 Mo4 127.8(13) . . . . no
OP1 Mo1 O14 Mo4 -58.1(12) . . . . no
O12 Mo1 O14 Mo4 -44(2) . . . . no
O13 Mo1 O14 Mo4 -130.3(13) . . . . no
OXT MoX O2X Mo2 -129.8(14) . . . . no
OXJ MoX O2X Mo2 57.6(14) . . . . no
OXQ MoX O2X Mo2 60(2) . . . . no
O8X MoX O2X Mo2 -23.6(14) . . . . no
OP4 MoX O2X Mo2 59.4(14) . . . . no
O2X MoX OXJ MoJ 91.5(5) . . . . no
O2X MoX OXJ MoQ 178.2(5) . . . . no
O2X MoX OXJ P1 -48.5(11) . . . . no
O2X MoX OXJ OP4 147(7) . . . . no
OXQ MoX OXJ MoJ -87.6(5) . . . . no
OXQ MoX OXJ MoQ -0.9(4) . . . . no
OXQ MoX OXJ P1 132.4(12) . . . . no
OXQ MoX OXJ OP4 -32(7) . . . . no
O8X MoX OXJ MoJ -176.2(5) . . . . no
O8X MoX OXJ MoQ -89.5(5) . . . . no
O8X MoX OXJ P1 43.8(11) . . . . no
O8X MoX OXJ OP4 -121(7) . . . . no
OP4 MoX OXJ MoJ -55(7) . . . . no
OP4 MoX OXJ MoQ 31(7) . . . . no
OP4 MoX OXJ P1 165(8) . . . . no
OXT MoX OXQ MoQ -171.6(7) . . . . no
O2X MoX OXQ MoQ -0.7(16) . . . . no
OXJ MoX OXQ MoQ 1.5(6) . . . . no
O8X MoX OXQ MoQ 83.7(7) . . . . no
OP4 MoX OXQ MoQ -0.3(6) . . . . no
OXT MoX O8X Mo8 123.5(12) . . . . no
O2X MoX O8X Mo8 15.9(12) . . . . no
OXJ MoX O8X Mo8 -65.2(11) . . . . no
OXQ MoX O8X Mo8 -139.1(12) . . . . no
OP4 MoX O8X Mo8 -67.9(11) . . . . no
O2X MoX OP4 MoJ 89.1(4) . . . . no
O2X MoX OP4 MoQ -180.0(5) . . . . no
O2X MoX OP4 P1 -46.1(8) . . . . no
O2X MoX OP4 OXJ -33(7) . . . . no
OXJ MoX OP4 MoJ 122(7) . . . . no
OXJ MoX OP4 MoQ -147(7) . . . . no
OXJ MoX OP4 P1 -13(7) . . . . no
OXQ MoX OP4 MoJ -90.7(4) . . . . no
OXQ MoX OP4 MoQ 0.2(4) . . . . no
OXQ MoX OP4 P1 134.1(8) . . . . no
OXQ MoX OP4 OXJ 147(7) . . . . no
O8X MoX OP4 MoJ -179.2(5) . . . . no
O8X MoX OP4 MoQ -88.2(5) . . . . no
O8X MoX OP4 P1 45.6(8) . . . . no
O8X MoX OP4 OXJ 59(7) . . . . no
O2T Mo2 O2X MoX 137.4(15) . . . . no
OP1 Mo2 O2X MoX -58.8(14) . . . . no
O12 Mo2 O2X MoX -130.9(14) . . . . no
O23 Mo2 O2X MoX -59.7(18) . . . . no
O28 Mo2 O2X MoX 28.0(14) . . . . no
O2X Mo2 OP1 Mo1 -93.4(5) . . . . no
O2X Mo2 OP1 Mo3 175.5(5) . . . . no
O2X Mo2 OP1 P1 43.1(8) . . . . no
O12 Mo2 OP1 Mo1 -5.3(4) . . . . no
O12 Mo2 OP1 Mo3 -96.5(5) . . . . no
O12 Mo2 OP1 P1 131.2(9) . . . . no
O23 Mo2 OP1 Mo1 86.0(5) . . . . no
O23 Mo2 OP1 Mo3 -5.2(4) . . . . no
O23 Mo2 OP1 P1 -137.5(9) . . . . no
O28 Mo2 OP1 Mo1 -177.5(5) . . . . no
O28 Mo2 OP1 Mo3 91.4(5) . . . . no
O28 Mo2 OP1 P1 -41.0(8) . . . . no
O2T Mo2 O12 Mo1 -160.0(10) . . . . no
O2X Mo2 O12 Mo1 92.3(8) . . . . no
OP1 Mo2 O12 Mo1 8.0(7) . . . . no
O23 Mo2 O12 Mo1 -52.7(8) . . . . no
O28 Mo2 O12 Mo1 27.9(18) . . . . no
O2T Mo2 O23 Mo3 177.9(14) . . . . no
O2X Mo2 O23 Mo3 14.9(18) . . . . no
OP1 Mo2 O23 Mo3 13.9(11) . . . . no
O12 Mo2 O23 Mo3 87.5(13) . . . . no
O28 Mo2 O23 Mo3 -69.4(13) . . . . no
O2T Mo2 O28 Mo8 -144.6(15) . . . . no
O2X Mo2 O28 Mo8 -37.9(14) . . . . no
OP1 Mo2 O28 Mo8 45.9(14) . . . . no
O12 Mo2 O28 Mo8 27(2) . . . . no
O23 Mo2 O28 Mo8 105.2(14) . . . . no
OJT MoJ O1J Mo1 140.3(14) . . . . no
OXJ MoJ O1J Mo1 -54.6(13) . . . . no
O4J MoJ O1J Mo1 39.0(13) . . . . no
OJQ MoJ O1J Mo1 -33(2) . . . . no
OP4 MoJ O1J Mo1 -46.5(13) . . . . no
O1J MoJ OXJ MoX -95.4(5) . . . . no
O1J MoJ OXJ MoQ 169.4(4) . . . . no
O1J MoJ OXJ P1 57.1(7) . . . . no
O1J MoJ OXJ OP4 103(3) . . . . no
O4J MoJ OXJ MoX 177.3(5) . . . . no
O4J MoJ OXJ MoQ 82.1(5) . . . . no
O4J MoJ OXJ P1 -30.2(7) . . . . no
O4J MoJ OXJ OP4 16(3) . . . . no
OJQ MoJ OXJ MoX 92.6(5) . . . . no
OJQ MoJ OXJ MoQ -2.6(4) . . . . no
OJQ MoJ OXJ P1 -114.9(7) . . . . no
OJQ MoJ OXJ OP4 -69(3) . . . . no
OP4 MoJ OXJ MoX 162(3) . . . . no
OP4 MoJ OXJ MoQ 66(2) . . . . no
OP4 MoJ OXJ P1 -46(2) . . . . no
O1J MoJ O4J Mo4 -36.4(14) . . . . no
OJT MoJ O4J Mo4 -142.8(14) . . . . no
OXJ MoJ O4J Mo4 49.7(14) . . . . no
OJQ MoJ O4J Mo4 123.8(14) . . . . no
OP4 MoJ O4J Mo4 51.9(13) . . . . no
O1J MoJ OJQ MoQ -18.6(18) . . . . no
OJT MoJ OJQ MoQ 168.3(10) . . . . no
OXJ MoJ OJQ MoQ 4.2(6) . . . . no
O4J MoJ OJQ MoQ -90.5(7) . . . . no
OP4 MoJ OJQ MoQ -4.0(6) . . . . no
O1J MoJ OP4 MoX -92.2(4) . . . . no
O1J MoJ OP4 MoQ 177.5(5) . . . . no
O1J MoJ OP4 P1 41.2(9) . . . . no
O1J MoJ OP4 OXJ -77(3) . . . . no
OXJ MoJ OP4 MoX -16(2) . . . . no
OXJ MoJ OP4 MoQ -106(3) . . . . no
OXJ MoJ OP4 P1 118(3) . . . . no
O4J MoJ OP4 MoX -179.9(5) . . . . no
O4J MoJ OP4 MoQ 89.8(5) . . . . no
O4J MoJ OP4 P1 -46.5(9) . . . . no
O4J MoJ OP4 OXJ -164(3) . . . . no
OJQ MoJ OP4 MoX 93.0(4) . . . . no
OJQ MoJ OP4 MoQ 2.6(4) . . . . no
OJQ MoJ OP4 P1 -133.6(9) . . . . no
OJQ MoJ OP4 OXJ 109(3) . . . . no
O13 Mo3 OP1 Mo1 -0.9(4) . . . . no
O13 Mo3 OP1 Mo2 89.0(4) . . . . no
O13 Mo3 OP1 P1 -138.8(9) . . . . no
O23 Mo3 OP1 Mo1 -84.2(5) . . . . no
O23 Mo3 OP1 Mo2 5.6(5) . . . . no
O23 Mo3 OP1 P1 137.9(10) . . . . no
O39 Mo3 OP1 Mo1 179.4(5) . . . . no
O39 Mo3 OP1 Mo2 -90.8(4) . . . . no
O39 Mo3 OP1 P1 41.5(8) . . . . no
O3T Mo3 O13 Mo1 173.2(12) . . . . no
OP1 Mo3 O13 Mo1 1.4(6) . . . . no
O23 Mo3 O13 Mo1 67.3(8) . . . . no
O39 Mo3 O13 Mo1 1.9(16) . . . . no
O3T Mo3 O23 Mo2 177.6(17) . . . . no
OP1 Mo3 O23 Mo2 -13.8(11) . . . . no
O13 Mo3 O23 Mo2 -88.7(13) . . . . no
O39 Mo3 O23 Mo2 69.0(13) . . . . no
O3T Mo3 O39 Mo9 125.8(16) . . . . no
OP1 Mo3 O39 Mo9 -62.7(13) . . . . no
O13 Mo3 O39 Mo9 -63.2(19) . . . . no
O23 Mo3 O39 Mo9 -125.1(13) . . . . no
OJQ MoQ OXJ MoX -93.0(5) . . . . no
OJQ MoQ OXJ MoJ 2.8(4) . . . . no
OJQ MoQ OXJ P1 117.8(7) . . . . no
OJQ MoQ OXJ OP4 75(3) . . . . no
OXQ MoQ OXJ MoX 1.0(4) . . . . no
OXQ MoQ OXJ MoJ 96.8(5) . . . . no
OXQ MoQ OXJ P1 -148.2(8) . . . . no
OXQ MoQ OXJ OP4 169(3) . . . . no
O7Q MoQ OXJ MoX 93.1(5) . . . . no
O7Q MoQ OXJ MoJ -171.1(4) . . . . no
O7Q MoQ OXJ P1 -56.1(7) . . . . no
O7Q MoQ OXJ OP4 -99(3) . . . . no
OP4 MoQ OXJ MoX -168(3) . . . . no
OP4 MoQ OXJ MoJ -72(2) . . . . no
OP4 MoQ OXJ P1 43(2) . . . . no
O50 MoQ OXJ MoX 179.6(5) . . . . no
O50 MoQ OXJ MoJ -84.6(4) . . . . no
O50 MoQ OXJ P1 30.4(7) . . . . no
O50 MoQ OXJ OP4 -13(3) . . . . no
OQT MoQ OJQ MoJ -168.8(9) . . . . no
OXJ MoQ OJQ MoJ -4.1(6) . . . . no
OXQ MoQ OJQ MoJ -69.5(7) . . . . no
OP4 MoQ OJQ MoJ 4.0(6) . . . . no
O50 MoQ OJQ MoJ 91.3(7) . . . . no
OQT MoQ OXQ MoX 171.7(9) . . . . no
OXJ MoQ OXQ MoX -1.3(6) . . . . no
OJQ MoQ OXQ MoX 74.2(8) . . . . no
O7Q MoQ OXQ MoX -86.4(7) . . . . no
OP4 MoQ OXQ MoX 0.3(6) . . . . no
OQT MoQ O7Q Mo7 -139.1(15) . . . . no
OXJ MoQ O7Q Mo7 55.7(13) . . . . no
OXQ MoQ O7Q Mo7 121.2(14) . . . . no
OP4 MoQ O7Q Mo7 47.8(13) . . . . no
O50 MoQ O7Q Mo7 -39.5(14) . . . . no
OXJ MoQ OP4 MoX 10(2) . . . . no
OXJ MoQ OP4 MoJ 100(3) . . . . no
OXJ MoQ OP4 P1 -123(3) . . . . no
OJQ MoQ OP4 MoX -92.7(4) . . . . no
OJQ MoQ OP4 MoJ -2.8(4) . . . . no
OJQ MoQ OP4 P1 134.3(9) . . . . no
OJQ MoQ OP4 OXJ -103(3) . . . . no
OXQ MoQ OP4 MoX -0.2(4) . . . . no
OXQ MoQ OP4 MoJ 89.7(4) . . . . no
OXQ MoQ OP4 P1 -133.2(9) . . . . no
OXQ MoQ OP4 OXJ -11(2) . . . . no
O7Q MoQ OP4 MoX 90.8(4) . . . . no
O7Q MoQ OP4 MoJ -179.3(4) . . . . no
O7Q MoQ OP4 P1 -42.2(8) . . . . no
O7Q MoQ OP4 OXJ 81(3) . . . . no
O50 MoQ OP4 MoX 177.8(4) . . . . no
O50 MoQ OP4 MoJ -92.3(4) . . . . no
O50 MoQ OP4 P1 44.8(8) . . . . no
O50 MoQ OP4 OXJ 168(3) . . . . no
OQT MoQ O50 Mo5 135.0(14) . . . . no
OXJ MoQ O50 Mo5 -51.7(13) . . . . no
OJQ MoQ O50 Mo5 -127.4(13) . . . . no
O7Q MoQ O50 Mo5 33.6(13) . . . . no
OP4 MoQ O50 Mo5 -53.4(13) . . . . no
O4T Mo4 O4J MoJ 133.3(13) . . . . no
OP2 Mo4 O4J MoJ -51.7(13) . . . . no
O14 Mo4 O4J MoJ 32.6(14) . . . . no
O45 Mo4 O4J MoJ -115.3(13) . . . . no
O46 Mo4 O4J MoJ -38(3) . . . . no
O4J Mo4 OP2 Mo5 -92.1(5) . . . . no
O4J Mo4 OP2 Mo6 177.4(5) . . . . no
O4J Mo4 OP2 P1 43.6(9) . . . . no
O14 Mo4 OP2 Mo5 -180.0(5) . . . . no
O14 Mo4 OP2 Mo6 89.5(4) . . . . no
O14 Mo4 OP2 P1 -44.3(8) . . . . no
O45 Mo4 OP2 Mo5 20.9(4) . . . . no
O45 Mo4 OP2 Mo6 -69.6(4) . . . . no
O45 Mo4 OP2 P1 156.6(9) . . . . no
O46 Mo4 OP2 Mo5 93.1(5) . . . . no
O46 Mo4 OP2 Mo6 2.6(4) . . . . no
O46 Mo4 OP2 P1 -131.2(9) . . . . no
O4J Mo4 O14 Mo1 -28.4(13) . . . . no
O4T Mo4 O14 Mo1 -131.9(12) . . . . no
OP2 Mo4 O14 Mo1 59.1(12) . . . . no
O45 Mo4 O14 Mo1 93.0(14) . . . . no
O46 Mo4 O14 Mo1 131.8(13) . . . . no
O4J Mo4 O45 Mo5 46.0(7) . . . . no
O4J Mo4 O45 Cs4 -131.0(5) . . . 2_565 no
O4T Mo4 O45 Mo5 156.8(6) . . . . no
O4T Mo4 O45 Cs4 -20.2(7) . . . 2_565 no
OP2 Mo4 O45 Mo5 -31.7(5) . . . . no
OP2 Mo4 O45 Cs4 151.3(6) . . . 2_565 no
O14 Mo4 O45 Mo5 -69.0(10) . . . . no
O14 Mo4 O45 Cs4 114.0(7) . . . 2_565 no
O46 Mo4 O45 Mo5 -111.7(7) . . . . no
O46 Mo4 O45 Cs4 71.3(5) . . . 2_565 no
O4J Mo4 O46 Mo6 -19(2) . . . . no
O4T Mo4 O46 Mo6 170.1(8) . . . . no
OP2 Mo4 O46 Mo6 -4.0(6) . . . . no
O14 Mo4 O46 Mo6 -89.5(8) . . . . no
O45 Mo4 O46 Mo6 67.1(7) . . . . no
O5T Mo5 OP2 Mo4 -44.8(19) . . . . no
O5T Mo5 OP2 Mo6 45.3(19) . . . . no
O5T Mo5 OP2 P1 -179.5(18) . . . . no
O45 Mo5 OP2 Mo4 -28.4(4) . . . . no
O45 Mo5 OP2 Mo6 61.6(4) . . . . no
O45 Mo5 OP2 P1 -163.1(9) . . . . no
O50 Mo5 OP2 Mo4 88.0(5) . . . . no
O50 Mo5 OP2 Mo6 178.0(5) . . . . no
O50 Mo5 OP2 P1 -46.8(8) . . . . no
O56 Mo5 OP2 Mo4 -88.3(5) . . . . no
O56 Mo5 OP2 Mo6 1.7(4) . . . . no
O56 Mo5 OP2 P1 137.0(9) . . . . no
O57 Mo5 OP2 Mo4 179.5(5) . . . . no
O57 Mo5 OP2 Mo6 -90.5(5) . . . . no
O57 Mo5 OP2 P1 44.8(8) . . . . no
O5T Mo5 O45 Mo4 -157.3(9) . . . . no
O5T Mo5 O45 Cs4 18.0(11) . . . 2_565 no
OP2 Mo5 O45 Mo4 29.8(4) . . . . no
OP2 Mo5 O45 Cs4 -154.9(10) . . . 2_565 no
O50 Mo5 O45 Mo4 -50.6(7) . . . . no
O50 Mo5 O45 Cs4 124.8(9) . . . 2_565 no
O56 Mo5 O45 Mo4 104.6(7) . . . . no
O56 Mo5 O45 Cs4 -80.1(10) . . . 2_565 no
O57 Mo5 O45 Mo4 94.1(10) . . . . no
O57 Mo5 O45 Cs4 -90.6(14) . . . 2_565 no
O5T Mo5 O50 MoQ -145.5(14) . . . . no
OP2 Mo5 O50 MoQ 53.9(13) . . . . no
O45 Mo5 O50 MoQ 130.0(13) . . . . no
O56 Mo5 O50 MoQ 63(2) . . . . no
O57 Mo5 O50 MoQ -32.5(14) . . . . no
O5T Mo5 O56 Mo6 -165.7(10) . . . . no
OP2 Mo5 O56 Mo6 -2.7(6) . . . . no
O45 Mo5 O56 Mo6 -91.3(8) . . . . no
O50 Mo5 O56 Mo6 -12.3(17) . . . . no
O57 Mo5 O56 Mo6 83.3(8) . . . . no
O5T Mo5 O57 Mo7 141.1(14) . . . . no
OP2 Mo5 O57 Mo7 -57.4(13) . . . . no
O45 Mo5 O57 Mo7 -119.8(13) . . . . no
O50 Mo5 O57 Mo7 28.5(14) . . . . no
O56 Mo5 O57 Mo7 -128.8(13) . . . . no
O46 Mo6 OP2 Mo4 -2.6(4) . . . . no
O46 Mo6 OP2 Mo5 -94.2(5) . . . . no
O46 Mo6 OP2 P1 130.4(9) . . . . no
O56 Mo6 OP2 Mo4 89.8(5) . . . . no
O56 Mo6 OP2 Mo5 -1.8(4) . . . . no
O56 Mo6 OP2 P1 -137.2(9) . . . . no
O69 Mo6 OP2 Mo4 -177.5(5) . . . . no
O69 Mo6 OP2 Mo5 90.9(5) . . . . no
O69 Mo6 OP2 P1 -44.5(9) . . . . no
O6T Mo6 O46 Mo4 -170.3(8) . . . . no
OP2 Mo6 O46 Mo4 4.0(6) . . . . no
O56 Mo6 O46 Mo4 -67.7(8) . . . . no
O69 Mo6 O46 Mo4 16.4(18) . . . . no
O6T Mo6 O56 Mo5 172.8(7) . . . . no
OP2 Mo6 O56 Mo5 2.7(6) . . . . no
O46 Mo6 O56 Mo5 75.0(7) . . . . no
O69 Mo6 O56 Mo5 -80.7(7) . . . . no
O6T Mo6 O69 Mo9 -132.3(16) . . . . no
OP2 Mo6 O69 Mo9 52.7(16) . . . . no
O46 Mo6 O69 Mo9 41(3) . . . . no
O56 Mo6 O69 Mo9 124.0(16) . . . . no
O7T Mo7 O7Q MoQ 139.2(13) . . . . no
OP3 Mo7 O7Q MoQ -46.9(13) . . . . no
O57 Mo7 O7Q MoQ 37.8(14) . . . . no
O78 Mo7 O7Q MoQ -119.5(13) . . . . no
O79 Mo7 O7Q MoQ -36(2) . . . . no
O7Q Mo7 OP3 Mo8 -94.1(4) . . . . no
O7Q Mo7 OP3 Mo9 175.3(4) . . . . no
O7Q Mo7 OP3 P1 40.7(8) . . . . no
O57 Mo7 OP3 Mo8 177.8(4) . . . . no
O57 Mo7 OP3 Mo9 87.1(4) . . . . no
O57 Mo7 OP3 P1 -47.4(8) . . . . no
O78 Mo7 OP3 Mo8 -1.2(4) . . . . no
O78 Mo7 OP3 Mo9 -91.8(4) . . . . no
O78 Mo7 OP3 P1 133.7(9) . . . . no
O79 Mo7 OP3 Mo8 90.0(4) . . . . no
O79 Mo7 OP3 Mo9 -0.6(4) . . . . no
O79 Mo7 OP3 P1 -135.2(9) . . . . no
O7Q Mo7 O57 Mo5 -28.5(14) . . . . no
O7T Mo7 O57 Mo5 -133.5(14) . . . . no
OP3 Mo7 O57 Mo5 58.0(13) . . . . no
O78 Mo7 O57 Mo5 61(2) . . . . no
O79 Mo7 O57 Mo5 130.7(14) . . . . no
O7Q Mo7 O78 Mo8 87.4(7) . . . . no
O7T Mo7 O78 Mo8 -166.9(9) . . . . no
OP3 Mo7 O78 Mo8 1.8(6) . . . . no
O57 Mo7 O78 Mo8 -1.1(17) . . . . no
O79 Mo7 O78 Mo8 -71.1(7) . . . . no
O7Q Mo7 O79 Mo9 -10.3(18) . . . . no
O7T Mo7 O79 Mo9 174.2(8) . . . . no
OP3 Mo7 O79 Mo9 0.9(6) . . . . no
O57 Mo7 O79 Mo9 -84.6(8) . . . . no
O78 Mo7 O79 Mo9 74.1(7) . . . . no
O8T Mo8 O8X MoX -122.4(12) . . . . no
OP3 Mo8 O8X MoX 68.2(11) . . . . no
O28 Mo8 O8X MoX -18.7(12) . . . . no
O78 Mo8 O8X MoX 141.0(12) . . . . no
O89 Mo8 O8X MoX 71.6(18) . . . . no
O8X Mo8 OP3 Mo7 87.6(4) . . . . no
O8X Mo8 OP3 Mo9 177.3(5) . . . . no
O8X Mo8 OP3 P1 -47.1(8) . . . . no
O28 Mo8 OP3 Mo7 175.7(4) . . . . no
O28 Mo8 OP3 Mo9 -94.6(4) . . . . no
O28 Mo8 OP3 P1 41.0(8) . . . . no
O78 Mo8 OP3 Mo7 1.1(4) . . . . no
O78 Mo8 OP3 Mo9 90.8(4) . . . . no
O78 Mo8 OP3 P1 -133.6(9) . . . . no
O89 Mo8 OP3 Mo7 -90.9(5) . . . . no
O89 Mo8 OP3 Mo9 -1.2(5) . . . . no
O89 Mo8 OP3 P1 134.4(9) . . . . no
O8T Mo8 O28 Mo2 139.1(14) . . . . no
O8X Mo8 O28 Mo2 36.5(14) . . . . no
OP3 Mo8 O28 Mo2 -45.5(14) . . . . no
O78 Mo8 O28 Mo2 -32(2) . . . . no
O89 Mo8 O28 Mo2 -118.1(14) . . . . no
O8T Mo8 O78 Mo7 172.7(7) . . . . no
O8X Mo8 O78 Mo7 -85.1(7) . . . . no
OP3 Mo8 O78 Mo7 -1.8(6) . . . . no
O28 Mo8 O78 Mo7 -16.4(17) . . . . no
O89 Mo8 O78 Mo7 71.2(7) . . . . no
O8T Mo8 O89 Mo9 -167.9(9) . . . . no
O8X Mo8 O89 Mo9 -1.8(19) . . . . no
OP3 Mo8 O89 Mo9 1.8(7) . . . . no
O28 Mo8 O89 Mo9 87.4(8) . . . . no
O78 Mo8 O89 Mo9 -70.7(8) . . . . no
O39 Mo9 OP3 Mo7 177.6(5) . . . . no
O39 Mo9 OP3 Mo8 88.1(4) . . . . no
O39 Mo9 OP3 P1 -47.7(8) . . . . no
O69 Mo9 OP3 Mo7 -94.4(5) . . . . no
O69 Mo9 OP3 Mo8 176.1(5) . . . . no
O69 Mo9 OP3 P1 40.3(9) . . . . no
O79 Mo9 OP3 Mo7 0.6(4) . . . . no
O79 Mo9 OP3 Mo8 -88.9(4) . . . . no
O79 Mo9 OP3 P1 135.3(9) . . . . no
O89 Mo9 OP3 Mo7 90.6(5) . . . . no
O89 Mo9 OP3 Mo8 1.1(4) . . . . no
O89 Mo9 OP3 P1 -134.7(9) . . . . no
OP3 Mo9 O39 Mo3 64.2(13) . . . . no
O69 Mo9 O39 Mo3 -22.4(13) . . . . no
O79 Mo9 O39 Mo3 71.1(19) . . . . no
O89 Mo9 O39 Mo3 135.1(13) . . . . no
O91 Mo9 O39 Mo3 -130.6(14) . . . . no
OP3 Mo9 O69 Mo6 -51.2(16) . . . . no
O39 Mo9 O69 Mo6 31.0(16) . . . . no
O79 Mo9 O69 Mo6 -123.9(16) . . . . no
O89 Mo9 O69 Mo6 -40(3) . . . . no
O91 Mo9 O69 Mo6 134.7(16) . . . . no
OP3 Mo9 O79 Mo7 -0.9(6) . . . . no
O39 Mo9 O79 Mo7 -8.1(16) . . . . no
O69 Mo9 O79 Mo7 84.1(7) . . . . no
O89 Mo9 O79 Mo7 -72.1(7) . . . . no
O91 Mo9 O79 Mo7 -166.7(9) . . . . no
OP3 Mo9 O89 Mo8 -1.8(7) . . . . no
O39 Mo9 O89 Mo8 -85.3(9) . . . . no
O69 Mo9 O89 Mo8 -14(2) . . . . no
O79 Mo9 O89 Mo8 72.1(8) . . . . no
O91 Mo9 O89 Mo8 171.3(10) . . . . no
OP1 P1 OXJ MoX 61.9(12) . . . . no
OP1 P1 OXJ MoJ -73.5(7) . . . . no
OP1 P1 OXJ MoQ -169.4(6) . . . . no
OP1 P1 OXJ OP4 -124(3) . . . . no
OP2 P1 OXJ MoX -176.4(9) . . . . no
OP2 P1 OXJ MoJ 48.3(10) . . . . no
OP2 P1 OXJ MoQ -47.7(10) . . . . no
OP2 P1 OXJ OP4 -3(3) . . . . no
OP3 P1 OXJ MoX -53.4(13) . . . . no
OP3 P1 OXJ MoJ 171.3(6) . . . . no
OP3 P1 OXJ MoQ 75.3(7) . . . . no
OP3 P1 OXJ OP4 120(3) . . . . no
OP4 P1 OXJ MoX -174(3) . . . . no
OP4 P1 OXJ MoJ 51(2) . . . . no
OP4 P1 OXJ MoQ -45(2) . . . . no
OXJ P1 OP1 Mo1 69.7(9) . . . . no
OXJ P1 OP1 Mo2 -51.0(9) . . . . no
OXJ P1 OP1 Mo3 -167.2(7) . . . . no
OP2 P1 OP1 Mo1 -60.1(10) . . . . no
OP2 P1 OP1 Mo2 179.2(6) . . . . no
OP2 P1 OP1 Mo3 62.9(9) . . . . no
OP3 P1 OP1 Mo1 -179.5(7) . . . . no
OP3 P1 OP1 Mo2 59.8(9) . . . . no
OP3 P1 OP1 Mo3 -56.5(10) . . . . no
OP4 P1 OP1 Mo1 58.9(10) . . . . no
OP4 P1 OP1 Mo2 -61.8(9) . . . . no
OP4 P1 OP1 Mo3 -178.1(7) . . . . no
OXJ P1 OP2 Mo4 -59.0(11) . . . . no
OXJ P1 OP2 Mo5 62.1(11) . . . . no
OXJ P1 OP2 Mo6 -177.2(7) . . . . no
OP1 P1 OP2 Mo4 59.4(10) . . . . no
OP1 P1 OP2 Mo5 -179.4(7) . . . . no
OP1 P1 OP2 Mo6 -58.7(10) . . . . no
OP3 P1 OP2 Mo4 180.0(7) . . . . no
OP3 P1 OP2 Mo5 -58.9(9) . . . . no
OP3 P1 OP2 Mo6 61.8(10) . . . . no
OP4 P1 OP2 Mo4 -59.7(10) . . . . no
OP4 P1 OP2 Mo5 61.5(9) . . . . no
OP4 P1 OP2 Mo6 -177.8(7) . . . . no
OXJ P1 OP3 Mo7 -69.9(9) . . . . no
OXJ P1 OP3 Mo8 49.5(9) . . . . no
OXJ P1 OP3 Mo9 170.7(7) . . . . no
OP1 P1 OP3 Mo7 -179.3(7) . . . . no
OP1 P1 OP3 Mo8 -59.9(10) . . . . no
OP1 P1 OP3 Mo9 61.3(10) . . . . no
OP2 P1 OP3 Mo7 61.0(10) . . . . no
OP2 P1 OP3 Mo8 -179.5(7) . . . . no
OP2 P1 OP3 Mo9 -58.4(10) . . . . no
OP4 P1 OP3 Mo7 -58.5(10) . . . . no
OP4 P1 OP3 Mo8 61.0(9) . . . . no
OP4 P1 OP3 Mo9 -177.9(7) . . . . no
OXJ P1 OP4 MoX 4(2) . . . . no
OXJ P1 OP4 MoJ -115(3) . . . . no
OXJ P1 OP4 MoQ 123(3) . . . . no
OP1 P1 OP4 MoX 62.8(9) . . . . no
OP1 P1 OP4 MoJ -56.4(10) . . . . no
OP1 P1 OP4 MoQ -178.8(7) . . . . no
OP1 P1 OP4 OXJ 59(3) . . . . no
OP2 P1 OP4 MoX -178.2(7) . . . . no
OP2 P1 OP4 MoJ 62.7(10) . . . . no
OP2 P1 OP4 MoQ -59.8(10) . . . . no
OP2 P1 OP4 OXJ 178(3) . . . . no
OP3 P1 OP4 MoX -58.9(9) . . . . no
OP3 P1 OP4 MoJ -178.0(7) . . . . no
OP3 P1 OP4 MoQ 59.5(10) . . . . no
OP3 P1 OP4 OXJ -63(3) . . . . no
MoX OXJ OP4 MoJ -59(7) . . . . no
MoX OXJ OP4 MoQ 35(7) . . . . no
MoX OXJ OP4 P1 169(6) . . . . no
MoJ OXJ OP4 MoX 59(7) . . . . no
MoJ OXJ OP4 MoQ 93.7(11) . . . . no
MoJ OXJ OP4 P1 -132.1(15) . . . . no
MoQ OXJ OP4 MoX -35(7) . . . . no
MoQ OXJ OP4 MoJ -93.7(11) . . . . no
MoQ OXJ OP4 P1 134.2(18) . . . . no
P1 OXJ OP4 MoX -169(6) . . . . no
P1 OXJ OP4 MoJ 132.1(15) . . . . no
P1 OXJ OP4 MoQ -134.2(18) . . . . no
